data_7105221
loop_
_publ_author_name
'Komuro, Takashi'
'Tobita, Hiromi'

_publ_section_title
;
 Thermal reaction of a ruthenium bis(silyl) complex having a
 lutidine-based Si,N,Si ligand: formation of a mu-silyl(mu-silylene)
 diruthenium complex involving a 3c-2e Ru-Si-C interaction.
;
_journal_issue 7
_journal_name_full 'Chemical communications (Cambridge, England)'
_journal_page_first 1136
_journal_page_last 1137
_journal_paper_doi 10.1039/b915395k
_journal_volume 46
_journal_year 2010
_chemical_formula_moiety 'C14 H19 N O3 Ru Si2'
_chemical_formula_sum 'C14 H19 N O3 Ru Si2'
_chemical_formula_weight 406.55
_chemical_name_systematic
;
?
;
_space_group_IT_number 14
_symmetry_cell_setting monoclinic
_symmetry_Int_Tables_number 14
_symmetry_space_group_name_Hall '-P 2yn'
_symmetry_space_group_name_H-M 'P 1 21/n 1'
_atom_sites_solution_hydrogens geom
_atom_sites_solution_primary heavy
_atom_sites_solution_secondary difmap
_audit_creation_method SHELXL-97
_cell_angle_alpha 90.00
_cell_angle_beta 104.361(5)
_cell_angle_gamma 90.00
_cell_formula_units_Z 4
_cell_length_a 7.1593(4)
_cell_length_b 20.5715(15)
_cell_length_c 12.3613(13)
_cell_measurement_reflns_used 18995
_cell_measurement_temperature 150(2)
_cell_measurement_theta_max 27.4
_cell_measurement_theta_min 2.6
_cell_volume 1763.7(2)
_computing_cell_refinement PROCESS-AUTO
_computing_data_collection PROCESS-AUTO
_computing_data_reduction 'teXsan Ver. 1.11'
_computing_publication_material ORTEP-3
_computing_structure_refinement 'SHELXL-97 (Sheldrick, 1997)'
_computing_structure_solution 'DIRDIF99 (PATTY)'
_diffrn_ambient_temperature 150(2)
_diffrn_detector_area_resol_mean 10.00
_diffrn_measured_fraction_theta_full 0.976
_diffrn_measured_fraction_theta_max 0.976
_diffrn_measurement_device_type 'Rigaku RAXIS-RAPID Imaging Plate'
_diffrn_measurement_method \w
_diffrn_radiation_monochromator graphite
_diffrn_radiation_type MoK\a
_diffrn_radiation_wavelength 0.71069
_diffrn_reflns_av_R_equivalents 0.0481
_diffrn_reflns_av_sigmaI/netI 0.0307
_diffrn_reflns_limit_h_max 9
_diffrn_reflns_limit_h_min -9
_diffrn_reflns_limit_k_max 22
_diffrn_reflns_limit_k_min -26
_diffrn_reflns_limit_l_max 15
_diffrn_reflns_limit_l_min -15
_diffrn_reflns_number 13609
_diffrn_reflns_theta_full 27.39
_diffrn_reflns_theta_max 27.39
_diffrn_reflns_theta_min 1.97
_exptl_absorpt_coefficient_mu 1.032
_exptl_absorpt_correction_T_max 0.9697
_exptl_absorpt_correction_T_min 0.7824
_exptl_absorpt_correction_type numerical
_exptl_absorpt_process_details
;
HIGASHI, T. (1999). Shape - Program to obtain Crystal Shape using CCD camera.
Rigaku Corporation, Tokyo, Japan.
HIGASHI, T. (1999). Numabs - Numerical Absorption Correction,
Rigaku Corporation, Tokyo, Japan.
;
_exptl_crystal_colour lemon-yellow
_exptl_crystal_density_diffrn 1.531
_exptl_crystal_density_method 'not measured'
_exptl_crystal_description platelet
_exptl_crystal_F_000 824
_exptl_crystal_size_max 0.25
_exptl_crystal_size_mid 0.23
_exptl_crystal_size_min 0.03
_refine_diff_density_max 0.400
_refine_diff_density_min -0.818
_refine_diff_density_rms 0.107
_refine_ls_extinction_method none
_refine_ls_goodness_of_fit_ref 1.150
_refine_ls_hydrogen_treatment constr
_refine_ls_matrix_type full
_refine_ls_number_parameters 194
_refine_ls_number_reflns 3918
_refine_ls_number_restraints 0
_refine_ls_restrained_S_all 1.150
_refine_ls_R_factor_all 0.0434
_refine_ls_R_factor_gt 0.0333
_refine_ls_shift/su_max 0.000
_refine_ls_shift/su_mean 0.000
_refine_ls_structure_factor_coef Fsqd
_refine_ls_weighting_details 'calc w=1/[\s^2^(Fo^2^)+(0.0268P)^2^+2.4876P] where P=(Fo^2^+2Fc^2^)/3'
_refine_ls_weighting_scheme calc
_refine_ls_wR_factor_gt 0.0686
_refine_ls_wR_factor_ref 0.0749
_reflns_number_gt 3400
_reflns_number_total 3918
_reflns_threshold_expression >2\s(I)
_cod_data_source_file b915395k.txt
_cod_data_source_block complex1
_cod_database_code 7105221

loop_
_symmetry_equiv_pos_as_xyz
'x, y, z'
'-x+1/2, y+1/2, -z+1/2'
'-x, -y, -z'
'x-1/2, -y-1/2, z-1/2'

loop_
_atom_site_label
_atom_site_type_symbol
_atom_site_fract_x
_atom_site_fract_y
_atom_site_fract_z
_atom_site_U_iso_or_equiv
_atom_site_adp_type
_atom_site_occupancy
_atom_site_symmetry_multiplicity
_atom_site_calc_flag
_atom_site_refinement_flags
_atom_site_disorder_assembly
_atom_site_disorder_group
Ru1 Ru 0.23497(3) 0.132090(10) 0.297547(18) 0.01483(7) Uani 1 1 d . . .
Si1 Si 0.22834(11) 0.24854(4) 0.25610(7) 0.01876(16) Uani 1 1 d . . .
Si2 Si 0.28698(11) 0.01513(4) 0.28681(6) 0.01871(16) Uani 1 1 d . . .
O1 O 0.6672(3) 0.15183(13) 0.4180(2) 0.0382(6) Uani 1 1 d . . .
O2 O 0.1183(3) 0.13555(12) 0.51830(18) 0.0308(5) Uani 1 1 d . . .
O3 O -0.1951(3) 0.11287(14) 0.1736(2) 0.0435(6) Uani 1 1 d . . .
N1 N 0.3070(3) 0.12756(11) 0.13426(19) 0.0185(5) Uani 1 1 d . . .
C1 C 0.3394(5) 0.30866(14) 0.3708(3) 0.0265(6) Uani 1 1 d . . .
H1 H 0.3469 0.3516 0.3379 0.040 Uiso 1 1 calc R . .
H2 H 0.4693 0.2941 0.4092 0.040 Uiso 1 1 calc R . .
H3 H 0.2593 0.3112 0.4244 0.040 Uiso 1 1 calc R . .
C2 C -0.0087(5) 0.28358(15) 0.1713(3) 0.0290(7) Uani 1 1 d . . .
H4 H -0.1046 0.2822 0.2157 0.043 Uiso 1 1 calc R . .
H5 H -0.0548 0.2579 0.1031 0.043 Uiso 1 1 calc R . .
H6 H 0.0110 0.3287 0.1514 0.043 Uiso 1 1 calc R . .
C3 C 0.3991(4) 0.24313(14) 0.1590(3) 0.0257(6) Uani 1 1 d . . .
H7 H 0.3803 0.2817 0.1097 0.031 Uiso 1 1 calc R . .
H8 H 0.5341 0.2435 0.2045 0.031 Uiso 1 1 calc R . .
C4 C 0.3653(4) 0.18272(14) 0.0888(2) 0.0207(6) Uani 1 1 d . . .
C5 C 0.3953(4) 0.18146(16) -0.0193(3) 0.0273(7) Uani 1 1 d . . .
H9 H 0.4309 0.2202 -0.0511 0.033 Uiso 1 1 calc R . .
C6 C 0.3733(5) 0.12386(16) -0.0799(3) 0.0303(7) Uani 1 1 d . . .
H10 H 0.3943 0.1227 -0.1528 0.036 Uiso 1 1 calc R . .
C7 C 0.3204(4) 0.06843(15) -0.0323(2) 0.0250(6) Uani 1 1 d . . .
H11 H 0.3078 0.0284 -0.0719 0.030 Uiso 1 1 calc R . .
C8 C 0.2850(4) 0.07072(14) 0.0744(2) 0.0194(6) Uani 1 1 d . . .
C9 C 0.2188(4) 0.01123(14) 0.1254(2) 0.0237(6) Uani 1 1 d . . .
H12 H 0.2780 -0.0279 0.1010 0.028 Uiso 1 1 calc R . .
H13 H 0.0771 0.0071 0.0981 0.028 Uiso 1 1 calc R . .
C10 C 0.1255(5) -0.04286(15) 0.3399(3) 0.0303(7) Uani 1 1 d . . .
H14 H 0.1573 -0.0877 0.3243 0.046 Uiso 1 1 calc R . .
H15 H -0.0095 -0.0339 0.3023 0.046 Uiso 1 1 calc R . .
H16 H 0.1448 -0.0371 0.4206 0.046 Uiso 1 1 calc R . .
C11 C 0.5455(4) -0.01422(15) 0.3373(3) 0.0287(7) Uani 1 1 d . . .
H17 H 0.5875 -0.0098 0.4187 0.043 Uiso 1 1 calc R . .
H18 H 0.6292 0.0119 0.3026 0.043 Uiso 1 1 calc R . .
H19 H 0.5533 -0.0600 0.3168 0.043 Uiso 1 1 calc R . .
C12 C 0.5064(4) 0.14430(14) 0.3738(2) 0.0224(6) Uani 1 1 d . . .
C13 C 0.1639(4) 0.13439(14) 0.4353(3) 0.0215(6) Uani 1 1 d . . .
C14 C -0.0363(4) 0.12038(14) 0.2192(3) 0.0233(6) Uani 1 1 d . . .

loop_
_atom_site_aniso_label
_atom_site_aniso_U_11
_atom_site_aniso_U_22
_atom_site_aniso_U_33
_atom_site_aniso_U_23
_atom_site_aniso_U_13
_atom_site_aniso_U_12
Ru1 0.01403(11) 0.01469(11) 0.01622(11) 0.00179(9) 0.00461(8) 0.00065(8)
Si1 0.0199(4) 0.0162(3) 0.0208(4) 0.0022(3) 0.0064(3) 0.0022(3)
Si2 0.0217(4) 0.0157(3) 0.0189(4) 0.0011(3) 0.0055(3) -0.0003(3)
O1 0.0206(12) 0.0483(15) 0.0415(14) -0.0040(12) -0.0004(10) -0.0006(11)
O2 0.0290(12) 0.0433(13) 0.0231(11) -0.0010(10) 0.0124(9) -0.0033(10)
O3 0.0182(12) 0.0644(18) 0.0444(15) 0.0023(13) 0.0012(10) -0.0024(11)
N1 0.0171(11) 0.0212(11) 0.0177(11) 0.0028(9) 0.0056(9) 0.0026(9)
C1 0.0303(16) 0.0217(15) 0.0269(16) -0.0001(12) 0.0062(12) -0.0015(12)
C2 0.0343(17) 0.0243(15) 0.0255(15) 0.0007(12) 0.0021(13) 0.0100(13)
C3 0.0284(15) 0.0219(14) 0.0314(16) 0.0054(12) 0.0157(13) 0.0005(12)
C4 0.0150(13) 0.0243(14) 0.0249(14) 0.0070(11) 0.0088(11) 0.0041(11)
C5 0.0279(16) 0.0292(16) 0.0285(16) 0.0081(13) 0.0141(13) 0.0039(13)
C6 0.0348(17) 0.0364(18) 0.0234(16) 0.0027(13) 0.0140(13) 0.0055(14)
C7 0.0277(16) 0.0273(15) 0.0201(14) -0.0039(12) 0.0063(12) 0.0018(12)
C8 0.0173(13) 0.0214(13) 0.0187(13) 0.0004(11) 0.0028(10) 0.0017(11)
C9 0.0288(15) 0.0222(14) 0.0195(14) -0.0024(11) 0.0050(11) -0.0055(12)
C10 0.0411(18) 0.0232(15) 0.0299(16) 0.0003(13) 0.0148(14) -0.0082(14)
C11 0.0289(16) 0.0239(15) 0.0318(16) -0.0012(13) 0.0044(13) 0.0069(13)
C12 0.0245(15) 0.0194(14) 0.0239(15) -0.0001(11) 0.0070(12) 0.0015(11)
C13 0.0168(13) 0.0185(13) 0.0284(15) -0.0012(12) 0.0040(11) -0.0009(11)
C14 0.0232(15) 0.0238(15) 0.0239(14) 0.0008(11) 0.0076(12) -0.0018(11)

loop_
_atom_type_symbol
_atom_type_description
_atom_type_scat_dispersion_real
_atom_type_scat_dispersion_imag
_atom_type_scat_source
C C 0.0033 0.0016 'International Tables Vol C Tables 4.2.6.8 and 6.1.1.4'
H H 0.0000 0.0000 'International Tables Vol C Tables 4.2.6.8 and 6.1.1.4'
N N 0.0061 0.0033 'International Tables Vol C Tables 4.2.6.8 and 6.1.1.4'
O O 0.0106 0.0060 'International Tables Vol C Tables 4.2.6.8 and 6.1.1.4'
Si Si 0.0817 0.0704 'International Tables Vol C Tables 4.2.6.8 and 6.1.1.4'
Ru Ru -1.2594 0.8363 'International Tables Vol C Tables 4.2.6.8 and 6.1.1.4'

loop_
_geom_angle_atom_site_label_1
_geom_angle_atom_site_label_2
_geom_angle_atom_site_label_3
_geom_angle
_geom_angle_site_symmetry_1
_geom_angle_site_symmetry_3
_geom_angle_publ_flag
C13 Ru1 C12 91.14(12) . . ?
C13 Ru1 C14 89.60(12) . . ?
C12 Ru1 C14 179.18(12) . . ?
C13 Ru1 N1 177.79(10) . . ?
C12 Ru1 N1 90.95(10) . . ?
C14 Ru1 N1 88.32(10) . . ?
C13 Ru1 Si2 98.74(9) . . ?
C12 Ru1 Si2 90.35(8) . . ?
C14 Ru1 Si2 89.87(9) . . ?
N1 Ru1 Si2 80.52(6) . . ?
C13 Ru1 Si1 99.67(9) . . ?
C12 Ru1 Si1 86.59(8) . . ?
C14 Ru1 Si1 92.95(9) . . ?
N1 Ru1 Si1 81.18(6) . . ?
Si2 Ru1 Si1 161.39(3) . . ?
C1 Si1 C2 108.39(14) . . ?
C1 Si1 C3 106.91(14) . . ?
C2 Si1 C3 107.32(14) . . ?
C1 Si1 Ru1 119.86(10) . . ?
C2 Si1 Ru1 117.05(11) . . ?
C3 Si1 Ru1 95.27(9) . . ?
C10 Si2 C11 108.40(15) . . ?
C10 Si2 C9 108.20(14) . . ?
C11 Si2 C9 107.58(14) . . ?
C10 Si2 Ru1 119.24(11) . . ?
C11 Si2 Ru1 116.39(10) . . ?
C9 Si2 Ru1 95.40(9) . . ?
C8 N1 C4 119.2(2) . . ?
C8 N1 Ru1 120.54(18) . . ?
C4 N1 Ru1 120.15(19) . . ?
Si1 C1 H1 109.5 . . ?
Si1 C1 H2 109.5 . . ?
H1 C1 H2 109.5 . . ?
Si1 C1 H3 109.5 . . ?
H1 C1 H3 109.5 . . ?
H2 C1 H3 109.5 . . ?
Si1 C2 H4 109.5 . . ?
Si1 C2 H5 109.5 . . ?
H4 C2 H5 109.5 . . ?
Si1 C2 H6 109.5 . . ?
H4 C2 H6 109.5 . . ?
H5 C2 H6 109.5 . . ?
C4 C3 Si1 111.9(2) . . ?
C4 C3 H7 109.2 . . ?
Si1 C3 H7 109.2 . . ?
C4 C3 H8 109.2 . . ?
Si1 C3 H8 109.2 . . ?
H7 C3 H8 107.9 . . ?
N1 C4 C5 120.4(3) . . ?
N1 C4 C3 117.9(2) . . ?
C5 C4 C3 121.6(3) . . ?
C6 C5 C4 120.3(3) . . ?
C6 C5 H9 119.9 . . ?
C4 C5 H9 119.9 . . ?
C7 C6 C5 118.8(3) . . ?
C7 C6 H10 120.6 . . ?
C5 C6 H10 120.6 . . ?
C6 C7 C8 120.4(3) . . ?
C6 C7 H11 119.8 . . ?
C8 C7 H11 119.8 . . ?
N1 C8 C7 120.8(3) . . ?
N1 C8 C9 118.2(2) . . ?
C7 C8 C9 121.0(3) . . ?
C8 C9 Si2 111.89(19) . . ?
C8 C9 H12 109.2 . . ?
Si2 C9 H12 109.2 . . ?
C8 C9 H13 109.2 . . ?
Si2 C9 H13 109.2 . . ?
H12 C9 H13 107.9 . . ?
Si2 C10 H14 109.5 . . ?
Si2 C10 H15 109.5 . . ?
H14 C10 H15 109.5 . . ?
Si2 C10 H16 109.5 . . ?
H14 C10 H16 109.5 . . ?
H15 C10 H16 109.5 . . ?
Si2 C11 H17 109.5 . . ?
Si2 C11 H18 109.5 . . ?
H17 C11 H18 109.5 . . ?
Si2 C11 H19 109.5 . . ?
H17 C11 H19 109.5 . . ?
H18 C11 H19 109.5 . . ?
O1 C12 Ru1 179.3(3) . . ?
O2 C13 Ru1 179.1(3) . . ?
O3 C14 Ru1 179.3(3) . . ?

loop_
_geom_bond_atom_site_label_1
_geom_bond_atom_site_label_2
_geom_bond_distance
_geom_bond_site_symmetry_2
_geom_bond_publ_flag
Ru1 C13 1.895(3) . ?
Ru1 C12 1.954(3) . ?
Ru1 C14 1.958(3) . ?
Ru1 N1 2.206(2) . ?
Ru1 Si2 2.4432(8) . ?
Ru1 Si1 2.4477(8) . ?
Si1 C1 1.901(3) . ?
Si1 C2 1.902(3) . ?
Si1 C3 1.917(3) . ?
Si2 C10 1.888(3) . ?
Si2 C11 1.899(3) . ?
Si2 C9 1.935(3) . ?
O1 C12 1.156(4) . ?
O2 C13 1.152(4) . ?
O3 C14 1.147(4) . ?
N1 C8 1.372(4) . ?
N1 C4 1.376(4) . ?
C1 H1 0.9800 . ?
C1 H2 0.9800 . ?
C1 H3 0.9800 . ?
C2 H4 0.9800 . ?
C2 H5 0.9800 . ?
C2 H6 0.9800 . ?
C3 C4 1.501(4) . ?
C3 H7 0.9900 . ?
C3 H8 0.9900 . ?
C4 C5 1.405(4) . ?
C5 C6 1.390(5) . ?
C5 H9 0.9500 . ?
C6 C7 1.378(4) . ?
C6 H10 0.9500 . ?
C7 C8 1.404(4) . ?
C7 H11 0.9500 . ?
C8 C9 1.506(4) . ?
C9 H12 0.9900 . ?
C9 H13 0.9900 . ?
C10 H14 0.9800 . ?
C10 H15 0.9800 . ?
C10 H16 0.9800 . ?
C11 H17 0.9800 . ?
C11 H18 0.9800 . ?
C11 H19 0.9800 . ?

loop_
_geom_torsion_atom_site_label_1
_geom_torsion_atom_site_label_2
_geom_torsion_atom_site_label_3
_geom_torsion_atom_site_label_4
_geom_torsion
_geom_torsion_site_symmetry_1
_geom_torsion_site_symmetry_2
_geom_torsion_site_symmetry_3
_geom_torsion_site_symmetry_4
_geom_torsion_publ_flag
C13 Ru1 Si1 C1 44.06(15) . . . . ?
C12 Ru1 Si1 C1 -46.52(14) . . . . ?
C14 Ru1 Si1 C1 134.16(15) . . . . ?
N1 Ru1 Si1 C1 -138.01(13) . . . . ?
Si2 Ru1 Si1 C1 -127.43(14) . . . . ?
C13 Ru1 Si1 C2 -90.49(14) . . . . ?
C12 Ru1 Si1 C2 178.93(14) . . . . ?
C14 Ru1 Si1 C2 -0.39(14) . . . . ?
N1 Ru1 Si1 C2 87.44(13) . . . . ?
Si2 Ru1 Si1 C2 98.01(14) . . . . ?
C13 Ru1 Si1 C3 157.00(13) . . . . ?
C12 Ru1 Si1 C3 66.42(13) . . . . ?
C14 Ru1 Si1 C3 -112.90(13) . . . . ?
N1 Ru1 Si1 C3 -25.06(12) . . . . ?
Si2 Ru1 Si1 C3 -14.49(14) . . . . ?
C13 Ru1 Si2 C10 36.35(15) . . . . ?
C12 Ru1 Si2 C10 127.56(15) . . . . ?
C14 Ru1 Si2 C10 -53.23(15) . . . . ?
N1 Ru1 Si2 C10 -141.54(14) . . . . ?
Si1 Ru1 Si2 C10 -152.13(14) . . . . ?
C13 Ru1 Si2 C11 -96.62(14) . . . . ?
C12 Ru1 Si2 C11 -5.41(14) . . . . ?
C14 Ru1 Si2 C11 173.80(14) . . . . ?
N1 Ru1 Si2 C11 85.49(13) . . . . ?
Si1 Ru1 Si2 C11 74.90(15) . . . . ?
C13 Ru1 Si2 C9 150.71(13) . . . . ?
C12 Ru1 Si2 C9 -118.08(13) . . . . ?
C14 Ru1 Si2 C9 61.13(13) . . . . ?
N1 Ru1 Si2 C9 -27.18(11) . . . . ?
Si1 Ru1 Si2 C9 -37.77(14) . . . . ?
C12 Ru1 N1 C8 112.4(2) . . . . ?
C14 Ru1 N1 C8 -67.9(2) . . . . ?
Si2 Ru1 N1 C8 22.25(19) . . . . ?
Si1 Ru1 N1 C8 -161.2(2) . . . . ?
C12 Ru1 N1 C4 -70.9(2) . . . . ?
C14 Ru1 N1 C4 108.8(2) . . . . ?
Si2 Ru1 N1 C4 -161.1(2) . . . . ?
Si1 Ru1 N1 C4 15.52(19) . . . . ?
C1 Si1 C3 C4 161.0(2) . . . . ?
C2 Si1 C3 C4 -82.9(2) . . . . ?
Ru1 Si1 C3 C4 37.6(2) . . . . ?
C8 N1 C4 C5 2.2(4) . . . . ?
Ru1 N1 C4 C5 -174.5(2) . . . . ?
C8 N1 C4 C3 -176.5(2) . . . . ?
Ru1 N1 C4 C3 6.8(3) . . . . ?
Si1 C3 C4 N1 -32.9(3) . . . . ?
Si1 C3 C4 C5 148.3(2) . . . . ?
N1 C4 C5 C6 -2.4(4) . . . . ?
C3 C4 C5 C6 176.4(3) . . . . ?
C4 C5 C6 C7 0.4(5) . . . . ?
C5 C6 C7 C8 1.5(5) . . . . ?
C4 N1 C8 C7 -0.3(4) . . . . ?
Ru1 N1 C8 C7 176.4(2) . . . . ?
C4 N1 C8 C9 -179.3(2) . . . . ?
Ru1 N1 C8 C9 -2.6(3) . . . . ?
C6 C7 C8 N1 -1.7(4) . . . . ?
C6 C7 C8 C9 177.3(3) . . . . ?
N1 C8 C9 Si2 -26.2(3) . . . . ?
C7 C8 C9 Si2 154.8(2) . . . . ?
C10 Si2 C9 C8 159.5(2) . . . . ?
C11 Si2 C9 C8 -83.6(2) . . . . ?
Ru1 Si2 C9 C8 36.3(2) . . . . ?
